data_4100775
loop_
_publ_author_name
'Partha Sarathi Mukherjee'
'Neeladri Das'
'Yury K. Kryschenko'
'Atta M. Arif'
'Peter J. Stang'

_publ_section_title
;
Design, Synthesis, and Crystallographic Studies of Neutral Platinum-Based
Macrocycles Formed via Self-Assembly
;
_journal_name_full 'Journal of the American Chemical Society'
_journal_page_first 2464
_journal_page_last 2473
_journal_paper_doi 10.1021/ja039235b
_journal_volume 126
_journal_year 2004
_chemical_formula_sum 'C107 H155 Cl9 N4 O8 P8 Pt4'
_chemical_formula_weight 2972.52
_space_group_IT_number 2
_space_group_name_Hall '-P 1'
_space_group_name_H-M_alt 'P -1'
_symmetry_cell_setting triclinic
_symmetry_space_group_name_Hall '-P 1'
_symmetry_space_group_name_H-M 'P -1'
_cell_angle_alpha 110.7639(15)
_cell_angle_beta 92.4544(21)
_cell_angle_gamma 102.6123(18)
_cell_formula_units_Z 1
_cell_length_a 10.2370(3)
_cell_length_b 15.5079(4)
_cell_length_c 21.7184(7)
_cell_measurement_temperature 150(1)
_cell_volume 3118.72(16)
_diffrn_ambient_temperature 150(1)
_exptl_crystal_density_diffrn 1.583
_cod_database_code 4100775

loop_
_symmetry_equiv_pos_as_xyz
'x, y, z'
'-x, -y, -z'

loop_
_atom_site_label
_atom_site_type_symbol
_atom_site_fract_x
_atom_site_fract_y
_atom_site_fract_z
_atom_site_U_iso_or_equiv
_atom_site_adp_type
_atom_site_occupancy
_atom_site_symmetry_multiplicity
_atom_site_calc_flag
_atom_site_refinement_flags
_atom_site_disorder_assembly
_atom_site_disorder_group
Pt1 Pt -0.00752(3) 0.16882(2) 0.833680(16) 0.02339(9) Uani 1 1 d . . .
Pt2 Pt 1.22220(3) 0.20088(2) 0.302528(16) 0.02345(9) Uani 1 1 d . . .
P1 P -0.1165(2) 0.28048(17) 0.82402(14) 0.0356(6) Uani 1 1 d . . .
P2 P 0.1264(2) 0.08188(16) 0.85938(12) 0.0270(5) Uani 1 1 d . . .
P3 P 1.1739(2) 0.29763(16) 0.24876(11) 0.0267(5) Uani 1 1 d . . .
P4 P 1.2797(2) 0.12335(17) 0.36752(12) 0.0331(5) Uani 1 1 d . . .
O1 O 0.1210(5) 0.1803(4) 0.7608(3) 0.0293(13) Uani 1 1 d . . .
O2 O 0.2271(7) 0.3317(5) 0.8209(4) 0.054(2) Uani 1 1 d . . .
O3 O 1.0528(5) 0.2113(4) 0.3557(3) 0.0294(13) Uani 1 1 d . . .
O4 O 1.1382(7) 0.3648(5) 0.4206(4) 0.0533(19) Uani 1 1 d . . .
N1 N 0.5837(9) 0.2188(7) 0.5748(5) 0.051(2) Uani 1 1 d . . .
N2 N 0.6591(10) 0.2929(6) 0.5844(5) 0.055(2) Uani 1 1 d . . .
C1 C 0.2133(8) 0.2573(7) 0.7727(5) 0.034(2) Uani 1 1 d . . .
C2 C 0.3082(8) 0.2496(7) 0.7213(5) 0.032(2) Uani 1 1 d . . .
C3 C 0.2860(9) 0.1720(7) 0.6632(5) 0.036(2) Uani 1 1 d . . .
H3 H 0.2077 0.1214 0.6549 0.043 Uiso 1 1 calc R . .
C4 C 0.3753(9) 0.1648(8) 0.6156(5) 0.039(2) Uani 1 1 d . . .
H4 H 0.3563 0.1110 0.5751 0.047 Uiso 1 1 calc R . .
C5 C 0.4908(10) 0.2363(8) 0.6281(5) 0.045(3) Uani 1 1 d . . .
C6 C 0.5170(9) 0.3154(8) 0.6872(6) 0.046(3) Uani 1 1 d . . .
H6 H 0.5969 0.3649 0.6961 0.055 Uiso 1 1 calc R . .
C7 C 0.4247(9) 0.3216(7) 0.7338(5) 0.041(2) Uani 1 1 d . . .
H7 H 0.4424 0.3756 0.7742 0.050 Uiso 1 1 calc R . .
C8 C 0.7544(11) 0.2830(10) 0.5332(6) 0.055(3) Uani 1 1 d . . .
C9 C 0.7777(11) 0.1960(10) 0.4938(6) 0.058(3) Uani 1 1 d . . .
H9 H 0.7313 0.1383 0.4975 0.069 Uiso 1 1 calc R . .
C10 C 0.8713(10) 0.1961(8) 0.4487(6) 0.049(3) Uani 1 1 d . . .
H10 H 0.8854 0.1378 0.4193 0.059 Uiso 1 1 calc R . .
C11 C 0.9433(9) 0.2820(7) 0.4473(4) 0.037(2) Uani 1 1 d . . .
C12 C 0.9144(12) 0.3636(9) 0.4877(6) 0.064(3) Uani 1 1 d . . .
H12 H 0.9612 0.4221 0.4852 0.077 Uiso 1 1 calc R . .
C13 C 0.8210(14) 0.3664(10) 0.5321(7) 0.077(4) Uani 1 1 d . . .
H13 H 0.8051 0.4248 0.5604 0.093 Uiso 1 1 calc R . .
C14 C 1.0545(9) 0.2882(7) 0.4045(4) 0.034(2) Uani 1 1 d . . .
C15 C 1.3791(8) 0.1798(6) 0.2520(4) 0.0277(18) Uani 1 1 d . . .
C16 C 1.5009(8) 0.2477(6) 0.2706(5) 0.034(2) Uani 1 1 d . . .
H16 H 1.5122 0.3015 0.3107 0.040 Uiso 1 1 calc R . .
C17 C 1.6111(8) 0.2406(6) 0.2320(5) 0.034(2) Uani 1 1 d . . .
H17 H 1.6932 0.2889 0.2469 0.041 Uiso 1 1 calc R . .
C18 C 1.5982(8) 0.1655(6) 0.1748(5) 0.033(2) Uani 1 1 d . . .
H18 H 1.6698 0.1628 0.1483 0.039 Uiso 1 1 calc R . .
C19 C 1.4774(7) 0.0892(6) 0.1534(4) 0.0263(18) Uani 1 1 d . . .
C20 C 1.4620(8) 0.0108(6) 0.0946(4) 0.0270(18) Uani 1 1 d . . .
H20 H 1.5314 0.0098 0.0669 0.032 Uiso 1 1 calc R . .
C21 C 1.3488(8) -0.0668(6) 0.0745(4) 0.0246(17) Uani 1 1 d . . .
C22 C 1.3325(8) -0.1437(6) 0.0133(4) 0.0304(19) Uani 1 1 d . . .
H22 H 1.4018 -0.1455 -0.0145 0.037 Uiso 1 1 calc R . .
C23 C 1.2174(8) -0.2157(6) -0.0061(4) 0.0315(19) Uani 1 1 d . . .
H23 H 1.2029 -0.2641 -0.0492 0.038 Uiso 1 1 calc R . .
C24 C 1.1193(8) -0.2182(6) 0.0380(4) 0.0296(19) Uani 1 1 d . . .
H24 H 1.0403 -0.2693 0.0234 0.036 Uiso 1 1 calc R . .
C25 C 1.1336(7) -0.1499(5) 0.1008(4) 0.0241(17) Uani 1 1 d . . .
C26 C 1.2461(7) -0.0679(5) 0.1183(4) 0.0212(16) Uani 1 1 d . . .
C27 C 1.2602(7) 0.0133(6) 0.1754(4) 0.0240(17) Uani 1 1 d . . .
H27 H 1.1914 0.0142 0.2035 0.029 Uiso 1 1 calc R . .
C28 C 1.3704(7) 0.0946(6) 0.1943(4) 0.0236(17) Uani 1 1 d . . .
C29 C -0.0431(12) 0.3947(7) 0.8956(6) 0.055(3) Uani 1 1 d . . .
H29A H -0.0634 0.3843 0.9369 0.066 Uiso 1 1 calc R . .
H29B H 0.0563 0.4096 0.8967 0.066 Uiso 1 1 calc R . .
C30 C -0.0893(15) 0.4809(8) 0.8966(7) 0.079(4) Uani 1 1 d . . .
H30A H -0.0559 0.4996 0.8604 0.118 Uiso 1 1 calc R . .
H30B H -0.0539 0.5335 0.9392 0.118 Uiso 1 1 calc R . .
H30C H -0.1882 0.4657 0.8908 0.118 Uiso 1 1 calc R . .
C31 C -0.2978(10) 0.2598(7) 0.8316(6) 0.047(3) Uani 1 1 d . . .
H31A H -0.3108 0.2577 0.8760 0.056 Uiso 1 1 calc R . .
H31B H -0.3294 0.3145 0.8289 0.056 Uiso 1 1 calc R . .
C32 C -0.3839(10) 0.1698(7) 0.7798(6) 0.051(3) Uani 1 1 d . . .
H32A H -0.3777 0.1732 0.7358 0.076 Uiso 1 1 calc R . .
H32B H -0.4780 0.1622 0.7886 0.076 Uiso 1 1 calc R . .
H32C H -0.3521 0.1152 0.7812 0.076 Uiso 1 1 calc R . .
C33 C -0.0926(13) 0.3150(9) 0.7528(6) 0.059(3) Uani 1 1 d . . .
H33A H -0.1534 0.3565 0.7524 0.070 Uiso 1 1 calc R . .
H33B H 0.0012 0.3538 0.7593 0.070 Uiso 1 1 calc R . .
C34 C -0.1172(13) 0.2361(9) 0.6860(6) 0.065(3) Uani 1 1 d . . .
H34A H -0.0529 0.1970 0.6841 0.098 Uiso 1 1 calc R . .
H34B H -0.1052 0.2631 0.6515 0.098 Uiso 1 1 calc R . .
H34C H -0.2095 0.1965 0.6786 0.098 Uiso 1 1 calc R . .
C35 C 0.1362(9) -0.0291(6) 0.7936(5) 0.038(2) Uani 1 1 d . . .
H35A H 0.1760 -0.0664 0.8145 0.046 Uiso 1 1 calc R . .
H35B H 0.0430 -0.0664 0.7736 0.046 Uiso 1 1 calc R . .
C36 C 0.2149(11) -0.0203(8) 0.7392(5) 0.051(3) Uani 1 1 d . . .
H36A H 0.1829 0.0216 0.7206 0.077 Uiso 1 1 calc R . .
H36B H 0.2028 -0.0834 0.7043 0.077 Uiso 1 1 calc R . .
H36C H 0.3108 0.0066 0.7568 0.077 Uiso 1 1 calc R . .
C37 C 0.3007(8) 0.1508(7) 0.8824(5) 0.037(2) Uani 1 1 d . . .
H37A H 0.3565 0.1123 0.8935 0.045 Uiso 1 1 calc R . .
H37B H 0.3335 0.1646 0.8438 0.045 Uiso 1 1 calc R . .
C38 C 0.3197(12) 0.2448(8) 0.9415(6) 0.063(3) Uani 1 1 d . . .
H38A H 0.2582 0.2807 0.9326 0.095 Uiso 1 1 calc R . .
H38B H 0.4132 0.2824 0.9482 0.095 Uiso 1 1 calc R . .
H38C H 0.2999 0.2317 0.9815 0.095 Uiso 1 1 calc R . .
C39 C 0.0812(9) 0.0459(8) 0.9279(5) 0.041(2) Uani 1 1 d . . .
H39A H 0.0698 0.1024 0.9649 0.049 Uiso 1 1 calc R . .
H39B H -0.0078 -0.0009 0.9136 0.049 Uiso 1 1 calc R . .
C40 C 0.1783(11) 0.0024(9) 0.9551(6) 0.056(3) Uani 1 1 d . . .
H40A H 0.1897 -0.0546 0.9196 0.085 Uiso 1 1 calc R . .
H40B H 0.1418 -0.0149 0.9913 0.085 Uiso 1 1 calc R . .
H40C H 0.2659 0.0489 0.9720 0.085 Uiso 1 1 calc R . .
C41 C 0.9957(9) 0.2802(8) 0.2253(6) 0.048(3) Uani 1 1 d . . .
H41A H 0.9594 0.2139 0.1935 0.057 Uiso 1 1 calc R . .
H41B H 0.9498 0.2875 0.2654 0.057 Uiso 1 1 calc R . .
C42 C 0.9582(10) 0.3476(8) 0.1937(6) 0.046(3) Uani 1 1 d . . .
H42A H 0.9840 0.4131 0.2264 0.069 Uiso 1 1 calc R . .
H42B H 0.8606 0.3289 0.1796 0.069 Uiso 1 1 calc R . .
H42C H 1.0062 0.3437 0.1551 0.069 Uiso 1 1 calc R . .
C43 C 1.2253(10) 0.4250(7) 0.3022(6) 0.048(3) Uani 1 1 d . . .
H43A H 1.2184 0.4629 0.2744 0.058 Uiso 1 1 calc R . .
H43B H 1.1612 0.4384 0.3352 0.058 Uiso 1 1 calc R . .
C44 C 1.3646(11) 0.4572(7) 0.3382(6) 0.051(3) Uani 1 1 d . . .
H44A H 1.3710 0.4234 0.3683 0.077 Uiso 1 1 calc R . .
H44B H 1.3858 0.5259 0.3639 0.077 Uiso 1 1 calc R . .
H44C H 1.4290 0.4435 0.3061 0.077 Uiso 1 1 calc R . .
C45 C 1.2512(11) 0.2938(8) 0.1746(5) 0.050(3) Uani 1 1 d . . .
H45A H 1.2393 0.3485 0.1634 0.060 Uiso 1 1 calc R . .
H45B H 1.3494 0.3016 0.1843 0.060 Uiso 1 1 calc R . .
C46 C 1.1945(14) 0.2026(9) 0.1141(5) 0.067(4) Uani 1 1 d . . .
H46A H 1.1989 0.1475 0.1256 0.100 Uiso 1 1 calc R . .
H46B H 1.2479 0.2030 0.0778 0.100 Uiso 1 1 calc R . .
H46C H 1.1004 0.1985 0.1001 0.100 Uiso 1 1 calc R . .
C47 C 1.1386(11) 0.0258(8) 0.3644(6) 0.052(3) Uani 1 1 d . . .
H47A H 1.0540 0.0414 0.3536 0.063 Uiso 1 1 calc R . .
H47B H 1.1447 -0.0321 0.3271 0.063 Uiso 1 1 calc R . .
C48 C 1.1261(13) 0.0009(9) 0.4267(7) 0.071(4) Uani 1 1 d . . .
H48A H 1.2079 -0.0166 0.4378 0.106 Uiso 1 1 calc R . .
H48B H 1.0475 -0.0528 0.4182 0.106 Uiso 1 1 calc R . .
H48C H 1.1150 0.0562 0.4639 0.106 Uiso 1 1 calc R . .
C49 C 1.4278(11) 0.0766(8) 0.3515(6) 0.050(3) Uani 1 1 d . . .
H49A H 1.4154 0.0348 0.3039 0.061 Uiso 1 1 calc R . .
H49B H 1.5065 0.1308 0.3586 0.061 Uiso 1 1 calc R . .
C50 C 1.4629(14) 0.0205(9) 0.3925(7) 0.070(4) Uani 1 1 d . . .
H50A H 1.4766 0.0608 0.4398 0.105 Uiso 1 1 calc R . .
H50B H 1.5457 0.0008 0.3800 0.105 Uiso 1 1 calc R . .
H50C H 1.3887 -0.0360 0.3839 0.105 Uiso 1 1 calc R . .
C51 C 1.3182(11) 0.2053(8) 0.4544(5) 0.048(3) Uani 1 1 d . . .
H51A H 1.2340 0.2210 0.4705 0.057 Uiso 1 1 calc R . .
H51B H 1.3521 0.1732 0.4815 0.057 Uiso 1 1 calc R . .
C52 C 1.4238(10) 0.2981(7) 0.4644(5) 0.049(3) Uani 1 1 d . . .
H52A H 1.5041 0.2828 0.4446 0.073 Uiso 1 1 calc R . .
H52B H 1.4488 0.3359 0.5120 0.073 Uiso 1 1 calc R . .
H52C H 1.3857 0.3347 0.4429 0.073 Uiso 1 1 calc R . .
Cl1 Cl 0.6850(4) 0.4315(3) 0.02815(19) 0.0808(10) Uani 1 1 d D . .
Cl2 Cl 0.6112(4) 0.3872(4) 0.1408(3) 0.1109(17) Uani 1 1 d D . .
Cl3 Cl 0.4464(4) 0.4742(3) 0.0874(2) 0.0948(13) Uani 1 1 d D . .
C53 C 0.6097(10) 0.4659(8) 0.0997(6) 0.059(3) Uani 1 1 d D . .
H53 H 0.6647 0.5302 0.1298 0.071 Uiso 1 1 calc R . .
Cl4 Cl 0.8861(10) 0.4735(7) 0.3593(5) 0.113(3) Uiso 0.50 1 d PD . .
Cl6 Cl 0.6650(10) 0.4750(7) 0.4278(5) 0.122(3) Uiso 0.50 1 d PD . .
Cl5 Cl 0.7750(12) 0.6291(8) 0.3864(6) 0.133(4) Uiso 0.50 1 d PD . .
C55 C 0.788(3) 0.5324(16) 0.4024(15) 0.097(10) Uiso 0.50 1 d PD . .
H55 H 0.8489 0.5654 0.4454 0.116 Uiso 0.50 1 calc PR . .

loop_
_atom_site_aniso_label
_atom_site_aniso_U_11
_atom_site_aniso_U_22
_atom_site_aniso_U_33
_atom_site_aniso_U_23
_atom_site_aniso_U_13
_atom_site_aniso_U_12
Pt1 0.02006(15) 0.02580(18) 0.02505(19) 0.01072(14) 0.00681(13) 0.00440(12)
Pt2 0.02082(15) 0.02791(18) 0.02206(19) 0.00907(14) 0.00664(13) 0.00669(12)
P1 0.0304(11) 0.0349(13) 0.0496(16) 0.0230(12) 0.0115(11) 0.0108(10)
P2 0.0197(10) 0.0366(12) 0.0292(13) 0.0162(10) 0.0086(9) 0.0087(9)
P3 0.0263(10) 0.0315(12) 0.0232(12) 0.0117(10) 0.0069(9) 0.0061(9)
P4 0.0377(13) 0.0369(13) 0.0292(14) 0.0153(11) 0.0060(11) 0.0134(10)
O1 0.030(3) 0.034(3) 0.029(3) 0.016(3) 0.011(3) 0.010(3)
O2 0.053(4) 0.039(4) 0.049(5) -0.001(4) 0.026(4) -0.006(3)
O3 0.027(3) 0.037(3) 0.024(3) 0.012(3) 0.010(2) 0.007(2)
O4 0.044(4) 0.042(4) 0.062(5) 0.004(4) 0.019(4) 0.009(3)
N1 0.059(5) 0.050(5) 0.056(6) 0.037(5) -0.002(5) 0.009(4)
N2 0.062(6) 0.044(5) 0.060(7) 0.015(5) 0.005(5) 0.019(5)
C1 0.029(4) 0.043(6) 0.043(6) 0.028(5) 0.015(4) 0.011(4)
C2 0.026(4) 0.043(5) 0.040(6) 0.028(5) 0.011(4) 0.008(4)
C3 0.041(5) 0.044(6) 0.038(6) 0.028(5) 0.016(4) 0.017(4)
C4 0.040(5) 0.061(6) 0.030(5) 0.027(5) 0.014(4) 0.024(5)
C5 0.039(5) 0.077(8) 0.040(6) 0.039(6) 0.014(5) 0.026(5)
C6 0.030(5) 0.065(7) 0.057(7) 0.041(6) 0.010(5) 0.008(5)
C7 0.027(4) 0.051(6) 0.048(6) 0.023(5) 0.015(4) 0.003(4)
C8 0.042(6) 0.098(10) 0.040(7) 0.029(7) 0.021(5) 0.039(6)
C9 0.044(6) 0.092(9) 0.055(8) 0.049(7) 0.016(5) 0.014(6)
C10 0.038(5) 0.067(7) 0.052(7) 0.030(6) 0.018(5) 0.015(5)
C11 0.029(4) 0.060(6) 0.023(5) 0.014(5) 0.006(4) 0.015(4)
C12 0.063(7) 0.076(8) 0.069(9) 0.032(7) 0.049(7) 0.035(6)
C13 0.082(9) 0.075(9) 0.089(11) 0.031(8) 0.063(8) 0.037(7)
C14 0.034(5) 0.051(6) 0.020(5) 0.010(4) 0.005(4) 0.019(4)
C15 0.020(4) 0.031(5) 0.031(5) 0.012(4) 0.002(3) 0.004(3)
C16 0.022(4) 0.031(5) 0.042(6) 0.007(4) 0.004(4) 0.005(3)
C17 0.014(4) 0.034(5) 0.052(6) 0.016(5) 0.008(4) 0.001(3)
C18 0.027(4) 0.040(5) 0.039(6) 0.021(5) 0.019(4) 0.012(4)
C19 0.020(4) 0.031(4) 0.037(5) 0.019(4) 0.012(4) 0.012(3)
C20 0.023(4) 0.037(5) 0.031(5) 0.019(4) 0.018(4) 0.014(3)
C21 0.026(4) 0.032(4) 0.025(5) 0.017(4) 0.009(3) 0.014(3)
C22 0.029(4) 0.041(5) 0.029(5) 0.017(4) 0.016(4) 0.016(4)
C23 0.035(5) 0.039(5) 0.019(5) 0.008(4) 0.007(4) 0.012(4)
C24 0.024(4) 0.027(4) 0.028(5) 0.005(4) 0.000(4) -0.002(3)
C25 0.023(4) 0.023(4) 0.025(5) 0.003(4) 0.005(3) 0.012(3)
C26 0.019(4) 0.024(4) 0.023(4) 0.012(3) 0.007(3) 0.007(3)
C27 0.020(4) 0.034(5) 0.023(4) 0.016(4) 0.006(3) 0.008(3)
C28 0.022(4) 0.027(4) 0.027(5) 0.012(4) 0.011(3) 0.010(3)
C29 0.064(7) 0.043(6) 0.052(7) 0.009(5) 0.011(6) 0.016(5)
C30 0.109(11) 0.040(7) 0.086(11) 0.021(7) 0.015(9) 0.020(7)
C31 0.046(6) 0.053(6) 0.054(7) 0.024(6) 0.017(5) 0.030(5)
C32 0.039(5) 0.052(7) 0.068(8) 0.033(6) 0.002(5) 0.007(5)
C33 0.074(8) 0.065(8) 0.057(8) 0.038(7) 0.012(6) 0.032(6)
C34 0.078(9) 0.072(8) 0.051(8) 0.026(7) -0.005(7) 0.027(7)
C35 0.032(5) 0.035(5) 0.049(6) 0.017(5) 0.005(4) 0.010(4)
C36 0.054(6) 0.053(7) 0.042(7) 0.011(5) 0.020(5) 0.014(5)
C37 0.021(4) 0.048(6) 0.045(6) 0.021(5) 0.006(4) 0.006(4)
C38 0.056(7) 0.067(8) 0.041(7) 0.004(6) -0.011(6) -0.005(6)
C39 0.034(5) 0.070(7) 0.036(6) 0.035(5) 0.009(4) 0.022(5)
C40 0.049(6) 0.095(9) 0.064(8) 0.060(7) 0.026(6) 0.041(6)
C41 0.034(5) 0.062(7) 0.072(8) 0.051(6) 0.013(5) 0.019(5)
C42 0.038(5) 0.061(7) 0.063(7) 0.043(6) 0.007(5) 0.024(5)
C43 0.053(6) 0.039(6) 0.052(7) 0.017(5) -0.002(5) 0.010(5)
C44 0.068(7) 0.030(5) 0.047(7) 0.006(5) -0.004(6) 0.009(5)
C45 0.057(6) 0.068(7) 0.045(7) 0.039(6) 0.026(5) 0.025(6)
C46 0.110(10) 0.072(8) 0.029(6) 0.013(6) 0.015(7) 0.052(8)
C47 0.064(7) 0.044(6) 0.051(7) 0.025(5) 0.006(6) 0.006(5)
C48 0.082(9) 0.076(9) 0.067(9) 0.050(8) 0.011(7) 0.006(7)
C49 0.061(7) 0.048(6) 0.047(7) 0.015(5) -0.004(5) 0.029(5)
C50 0.087(9) 0.077(9) 0.064(9) 0.032(7) 0.002(7) 0.046(7)
C51 0.051(6) 0.061(7) 0.038(6) 0.024(5) -0.001(5) 0.017(5)
C52 0.051(6) 0.048(6) 0.042(6) 0.011(5) -0.006(5) 0.014(5)
Cl1 0.086(2) 0.071(2) 0.077(3) 0.0212(19) 0.017(2) 0.0146(18)
Cl2 0.094(3) 0.155(4) 0.157(5) 0.118(4) 0.059(3) 0.070(3)
Cl3 0.065(2) 0.084(3) 0.120(4) 0.016(2) -0.015(2) 0.0310(19)
C53 0.041(6) 0.050(7) 0.082(9) 0.023(6) 0.003(6) 0.007(5)

loop_
_geom_bond_atom_site_label_1
_geom_bond_atom_site_label_2
_geom_bond_distance
_geom_bond_site_symmetry_2
_geom_bond_publ_flag
Pt1 C25 2.016(8) 2_656 ?
Pt1 O1 2.131(5) . ?
Pt1 P2 2.299(2) . ?
Pt1 P1 2.317(2) . ?
Pt2 C15 2.003(8) . ?
Pt2 O3 2.127(5) . ?
Pt2 P4 2.286(2) . ?
Pt2 P3 2.319(2) . ?
P1 C33 1.817(11) . ?
P1 C31 1.838(10) . ?
P1 C29 1.867(11) . ?
P2 C39 1.811(9) . ?
P2 C37 1.814(8) . ?
P2 C35 1.832(10) . ?
P3 C41 1.808(9) . ?
P3 C45 1.814(10) . ?
P3 C43 1.843(10) . ?
P4 C49 1.813(10) . ?
P4 C47 1.829(10) . ?
P4 C51 1.830(11) . ?
O1 C1 1.286(10) . ?
O2 C1 1.227(11) . ?
O3 C14 1.281(11) . ?
O4 C14 1.226(11) . ?
N1 N2 1.180(11) . ?
N1 C5 1.518(13) . ?
N2 C8 1.499(14) . ?
C1 C2 1.501(12) . ?
C2 C3 1.369(13) . ?
C2 C7 1.385(12) . ?
C3 C4 1.400(12) . ?
C3 H3 0.9500 . ?
C4 C5 1.374(14) . ?
C4 H4 0.9500 . ?
C5 C6 1.391(15) . ?
C6 C7 1.407(13) . ?
C6 H6 0.9500 . ?
C7 H7 0.9500 . ?
C8 C13 1.332(17) . ?
C8 C9 1.396(17) . ?
C9 C10 1.399(14) . ?
C9 H9 0.9500 . ?
C10 C11 1.386(14) . ?
C10 H10 0.9500 . ?
C11 C12 1.362(15) . ?
C11 C14 1.509(12) . ?
C12 C13 1.384(14) . ?
C12 H12 0.9500 . ?
C13 H13 0.9500 . ?
C15 C16 1.382(11) . ?
C15 C28 1.447(12) . ?
C16 C17 1.434(12) . ?
C16 H16 0.9500 . ?
C17 C18 1.346(13) . ?
C17 H17 0.9500 . ?
C18 C19 1.437(11) . ?
C18 H18 0.9500 . ?
C19 C20 1.389(12) . ?
C19 C28 1.438(10) . ?
C20 C21 1.399(11) . ?
C20 H20 0.9500 . ?
C21 C22 1.408(12) . ?
C21 C26 1.450(10) . ?
C22 C23 1.363(12) . ?
C22 H22 0.9500 . ?
C23 C24 1.421(12) . ?
C23 H23 0.9500 . ?
C24 C25 1.376(11) . ?
C24 H24 0.9500 . ?
C25 C26 1.438(10) . ?
C25 Pt1 2.016(8) 2_656 ?
C26 C27 1.394(11) . ?
C27 C28 1.415(11) . ?
C27 H27 0.9500 . ?
C29 C30 1.505(15) . ?
C29 H29A 0.9900 . ?
C29 H29B 0.9900 . ?
C30 H30A 0.9800 . ?
C30 H30B 0.9800 . ?
C30 H30C 0.9800 . ?
C31 C32 1.502(15) . ?
C31 H31A 0.9900 . ?
C31 H31B 0.9900 . ?
C32 H32A 0.9800 . ?
C32 H32B 0.9800 . ?
C32 H32C 0.9800 . ?
C33 C34 1.497(16) . ?
C33 H33A 0.9900 . ?
C33 H33B 0.9900 . ?
C34 H34A 0.9800 . ?
C34 H34B 0.9800 . ?
C34 H34C 0.9800 . ?
C35 C36 1.488(13) . ?
C35 H35A 0.9900 . ?
C35 H35B 0.9900 . ?
C36 H36A 0.9800 . ?
C36 H36B 0.9800 . ?
C36 H36C 0.9800 . ?
C37 C38 1.529(15) . ?
C37 H37A 0.9900 . ?
C37 H37B 0.9900 . ?
C38 H38A 0.9800 . ?
C38 H38B 0.9800 . ?
C38 H38C 0.9800 . ?
C39 C40 1.521(12) . ?
C39 H39A 0.9900 . ?
C39 H39B 0.9900 . ?
C40 H40A 0.9800 . ?
C40 H40B 0.9800 . ?
C40 H40C 0.9800 . ?
C41 C42 1.539(12) . ?
C41 H41A 0.9900 . ?
C41 H41B 0.9900 . ?
C42 H42A 0.9800 . ?
C42 H42B 0.9800 . ?
C42 H42C 0.9800 . ?
C43 C44 1.487(14) . ?
C43 H43A 0.9900 . ?
C43 H43B 0.9900 . ?
C44 H44A 0.9800 . ?
C44 H44B 0.9800 . ?
C44 H44C 0.9800 . ?
C45 C46 1.523(16) . ?
C45 H45A 0.9900 . ?
C45 H45B 0.9900 . ?
C46 H46A 0.9800 . ?
C46 H46B 0.9800 . ?
C46 H46C 0.9800 . ?
C47 C48 1.536(15) . ?
C47 H47A 0.9900 . ?
C47 H47B 0.9900 . ?
C48 H48A 0.9800 . ?
C48 H48B 0.9800 . ?
C48 H48C 0.9800 . ?
C49 C50 1.529(14) . ?
C49 H49A 0.9900 . ?
C49 H49B 0.9900 . ?
C50 H50A 0.9800 . ?
C50 H50B 0.9800 . ?
C50 H50C 0.9800 . ?
C51 C52 1.539(14) . ?
C51 H51A 0.9900 . ?
C51 H51B 0.9900 . ?
C52 H52A 0.9800 . ?
C52 H52B 0.9800 . ?
C52 H52C 0.9800 . ?
Cl1 C53 1.729(13) . ?
Cl2 C53 1.751(12) . ?
Cl3 C53 1.721(11) . ?
C53 H53 1.0000 . ?
Cl4 C55 1.614(19) . ?
Cl6 C55 1.610(18) . ?
Cl5 C55 1.683(18) . ?
C55 H55 1.0000 . ?
